data_4350222
loop_
_publ_author_name
'Peng, Rong'
'Li, Dan'
'Wu, Tao'
'Zhou, Xiao-Ping'
'Ng, Seik Weng'

_publ_section_title
;
 Increasing structure dimensionality of copper(I) complexes by varying the
 flexible thioether ligand geometry and counteranions.
;
_journal_issue 10
_journal_name_full 'Inorganic chemistry'
_journal_page_first 4035
_journal_page_last 4046
_journal_paper_doi 10.1021/ic060074x
_journal_volume 45
_journal_year 2006
_chemical_formula_moiety C16H14N4S2
_chemical_formula_sum 'C16 H14 N4 S2'
_chemical_formula_weight 326.43
_space_group_IT_number 7
_space_group_name_Hall 'P -2yc'
_space_group_name_H-M_alt 'P 1 c 1'
_symmetry_cell_setting monoclinic
_symmetry_space_group_name_H-M 'P 1 c 1'
_atom_sites_solution_hydrogens geom
_atom_sites_solution_primary direct
_atom_sites_solution_secondary difmap
_audit_creation_method SHELXL-97
_cell_angle_alpha 90.00
_cell_angle_beta 103.550(4)
_cell_angle_gamma 90.00
_cell_formula_units_Z 2
_cell_length_a 13.953(3)
_cell_length_b 4.6420(10)
_cell_length_c 12.389(3)
_cell_measurement_reflns_used 3790
_cell_measurement_temperature 293(2)
_cell_measurement_theta_max 25.00
_cell_measurement_theta_min 1.5
_cell_volume 780.1(3)
_computing_structure_refinement 'SHELXL-97 (Sheldrick, 1997)'
_computing_structure_solution 'SHELXS-97 (Sheldrick, 1990)'
_diffrn_ambient_temperature 293(2)
_diffrn_measured_fraction_theta_full 0.997
_diffrn_measured_fraction_theta_max 0.997
_diffrn_radiation_monochromator graphite
_diffrn_radiation_source 'fine-focus sealed tube'
_diffrn_radiation_type MoK\a
_diffrn_radiation_wavelength 0.71073
_diffrn_reflns_av_R_equivalents 0.0238
_diffrn_reflns_av_sigmaI/netI 0.0381
_diffrn_reflns_limit_h_max 16
_diffrn_reflns_limit_h_min -12
_diffrn_reflns_limit_k_max 5
_diffrn_reflns_limit_k_min -5
_diffrn_reflns_limit_l_max 14
_diffrn_reflns_limit_l_min -13
_diffrn_reflns_number 3790
_diffrn_reflns_theta_full 25.00
_diffrn_reflns_theta_max 25.00
_diffrn_reflns_theta_min 1.50
_exptl_absorpt_coefficient_mu 0.342
_exptl_absorpt_correction_T_max 0.9798
_exptl_absorpt_correction_T_min 0.9601
_exptl_crystal_colour COLORLESS
_exptl_crystal_density_diffrn 1.390
_exptl_crystal_density_method 'not measured'
_exptl_crystal_description BLOCK
_exptl_crystal_F_000 340
_exptl_crystal_size_max 0.12
_exptl_crystal_size_mid 0.12
_exptl_crystal_size_min 0.06
_refine_diff_density_max 0.485
_refine_diff_density_min -0.182
_refine_diff_density_rms 0.068
_refine_ls_abs_structure_details 'Flack H D (1983), Acta Cryst. A39, 876-881'
_refine_ls_abs_structure_Flack -0.11(17)
_refine_ls_extinction_method none
_refine_ls_goodness_of_fit_ref 1.128
_refine_ls_hydrogen_treatment mixed
_refine_ls_matrix_type full
_refine_ls_number_parameters 199
_refine_ls_number_reflns 1925
_refine_ls_number_restraints 2
_refine_ls_restrained_S_all 1.128
_refine_ls_R_factor_all 0.0601
_refine_ls_R_factor_gt 0.0562
_refine_ls_shift/su_max 0.000
_refine_ls_shift/su_mean 0.000
_refine_ls_structure_factor_coef Fsqd
_refine_ls_weighting_details 'calc w=1/[\s^2^(Fo^2^)+(0.0855P)^2^+0.2329P] where P=(Fo^2^+2Fc^2^)/3'
_refine_ls_weighting_scheme calc
_refine_ls_wR_factor_gt 0.1417
_refine_ls_wR_factor_ref 0.1497
_reflns_number_gt 1787
_reflns_number_total 1925
_reflns_threshold_expression >2sigma(I)
_cod_data_source_file ic060074xrom20060115_103604.cif
_cod_data_source_block Ligand_3
_cod_original_sg_symbol_H-M PC
_cod_database_code 4350222

loop_
_symmetry_equiv_pos_as_xyz
'x, y, z'
'x, -y, z+1/2'

loop_
_atom_site_label
_atom_site_type_symbol
_atom_site_fract_x
_atom_site_fract_y
_atom_site_fract_z
_atom_site_U_iso_or_equiv
_atom_site_adp_type
_atom_site_occupancy
_atom_site_symmetry_multiplicity
_atom_site_calc_flag
_atom_site_refinement_flags
S2 S 0.42920(10) -0.0447(3) 0.02831(10) 0.0588(4) Uani 1 1 d .
S1 S -0.11132(11) 0.4994(3) -0.10546(11) 0.0544(4) Uani 1 1 d .
C3 C -0.1176(9) 0.0082(14) 0.1475(8) 0.0707(18) Uani 1 1 d .
H3 H -0.0758 -0.0546 0.2131 0.085 Uiso 1 1 calc R
C11 C 0.1590(4) 0.2340(11) -0.0141(4) 0.0444(12) Uani 1 1 d .
H11 H 0.1573 0.2175 0.0602 0.053 Uiso 1 1 calc R
C4 C -0.1468(4) 0.2578(11) -0.0107(4) 0.0472(12) Uani 1 1 d .
C10 C 0.2291(4) 0.0816(10) -0.0514(4) 0.0429(11) Uani 1 1 d .
C13 C 0.4652(4) 0.1884(12) 0.1428(4) 0.0506(13) Uani 1 1 d .
C7 C 0.0949(5) 0.4365(13) -0.1930(5) 0.0560(14) Uani 1 1 d .
H7 H 0.0512 0.5574 -0.2405 0.067 Uiso 1 1 calc R
C6 C 0.0906(4) 0.4117(11) -0.0823(4) 0.0444(12) Uani 1 1 d .
C9 C 0.2301(4) 0.1057(14) -0.1629(5) 0.0571(14) Uani 1 1 d .
H9 H 0.2759 0.0021 -0.1911 0.069 Uiso 1 1 calc R
C14 C 0.4384(8) 0.4517(15) 0.2841(7) 0.0676(19) Uani 1 1 d .
H14 H 0.3958 0.5243 0.3250 0.081 Uiso 1 1 calc R
N1 N -0.2387(4) 0.1805(12) -0.0442(4) 0.0623(13) Uani 1 1 d .
N2 N -0.0821(4) 0.1831(10) 0.0803(4) 0.0577(12) Uani 1 1 d .
N4 N 0.5609(4) 0.2482(13) 0.1644(5) 0.0730(16) Uani 1 1 d .
N3 N 0.4008(4) 0.2802(10) 0.1971(4) 0.0547(11) Uani 1 1 d .
C8 C 0.1636(5) 0.2825(14) -0.2318(5) 0.0639(16) Uani 1 1 d .
H8 H 0.1653 0.2979 -0.3062 0.077 Uiso 1 1 calc R
C16 C 0.5928(6) 0.421(2) 0.2521(7) 0.089(2) Uani 1 1 d .
H16 H 0.6590 0.4731 0.2702 0.107 Uiso 1 1 calc R
C2 C -0.2143(7) -0.0813(19) 0.1221(7) 0.087(2) Uani 1 1 d .
H2 H -0.2386 -0.1977 0.1707 0.104 Uiso 1 1 calc R
C1 C -0.2727(6) 0.0051(17) 0.0245(7) 0.080(2) Uani 1 1 d .
H1 H -0.3377 -0.0582 0.0046 0.096 Uiso 1 1 calc R
C15 C 0.5340(7) 0.5239(17) 0.3153(8) 0.081(2) Uani 1 1 d .
H15 H 0.5583 0.6386 0.3772 0.097 Uiso 1 1 calc R
C12 C 0.3009(5) -0.1150(12) 0.0223(5) 0.0583(15) Uani 1 1 d .
H12A H 0.2862 -0.3114 -0.0030 0.070 Uiso 1 1 calc R
H12B H 0.2906 -0.1018 0.0969 0.070 Uiso 1 1 calc R
C5 C 0.0151(5) 0.5818(13) -0.0403(5) 0.0579(14) Uani 1 1 d .
H5A H 0.0262 0.7851 -0.0509 0.069 Uiso 1 1 calc R
H5B H 0.0254 0.5487 0.0389 0.069 Uiso 1 1 calc R

loop_
_atom_site_aniso_label
_atom_site_aniso_U_11
_atom_site_aniso_U_22
_atom_site_aniso_U_33
_atom_site_aniso_U_23
_atom_site_aniso_U_13
_atom_site_aniso_U_12
S2 0.0428(9) 0.0748(9) 0.0569(9) -0.0047(8) 0.0079(7) 0.0029(8)
S1 0.0392(8) 0.0677(8) 0.0556(8) 0.0024(6) 0.0098(6) 0.0015(6)
C3 0.068(5) 0.080(4) 0.061(4) 0.021(3) 0.009(3) 0.013(3)
C11 0.046(3) 0.045(3) 0.042(3) -0.001(2) 0.009(2) -0.014(2)
C4 0.036(3) 0.052(3) 0.053(3) -0.009(2) 0.010(2) 0.007(2)
C10 0.038(3) 0.042(2) 0.047(3) 0.000(2) 0.008(2) -0.010(2)
C13 0.043(3) 0.057(3) 0.052(3) 0.013(2) 0.011(3) -0.005(3)
C7 0.046(3) 0.069(4) 0.052(3) 0.004(3) 0.009(3) 0.001(3)
C6 0.039(3) 0.045(3) 0.051(3) -0.010(2) 0.013(2) -0.016(2)
C9 0.044(3) 0.076(4) 0.051(3) -0.001(3) 0.011(3) 0.009(3)
C14 0.078(6) 0.066(4) 0.061(4) 0.001(3) 0.024(4) 0.007(4)
N1 0.040(3) 0.073(3) 0.072(3) 0.001(3) 0.009(2) -0.001(3)
N2 0.051(3) 0.065(3) 0.054(3) -0.006(2) 0.006(2) 0.006(2)
N4 0.038(3) 0.106(5) 0.074(4) 0.003(3) 0.010(3) -0.004(3)
N3 0.042(2) 0.063(3) 0.059(3) 0.002(2) 0.011(2) -0.002(2)
C8 0.064(4) 0.089(4) 0.041(3) 0.009(3) 0.017(3) 0.018(3)
C16 0.049(4) 0.135(7) 0.076(5) -0.004(5) -0.002(4) -0.039(5)
C2 0.085(6) 0.098(5) 0.082(6) 0.025(4) 0.028(5) -0.006(5)
C1 0.050(4) 0.094(5) 0.100(6) 0.007(4) 0.027(4) -0.008(3)
C15 0.070(6) 0.095(5) 0.074(5) -0.012(4) 0.009(4) -0.021(4)
C12 0.060(4) 0.047(3) 0.063(4) 0.012(3) 0.004(3) -0.014(3)
C5 0.051(4) 0.057(3) 0.066(4) -0.014(3) 0.017(3) -0.002(3)

loop_
_atom_type_symbol
_atom_type_description
_atom_type_scat_dispersion_real
_atom_type_scat_dispersion_imag
_atom_type_scat_source
C C 0.0033 0.0016 'International Tables Vol C Tables 4.2.6.8 and 6.1.1.4'
H H 0.0000 0.0000 'International Tables Vol C Tables 4.2.6.8 and 6.1.1.4'
N N 0.0061 0.0033 'International Tables Vol C Tables 4.2.6.8 and 6.1.1.4'
S S 0.1246 0.1234 'International Tables Vol C Tables 4.2.6.8 and 6.1.1.4'

loop_
_geom_angle_atom_site_label_1
_geom_angle_atom_site_label_2
_geom_angle_atom_site_label_3
_geom_angle
C13 S2 C12 103.7(3)
C4 S1 C5 103.5(3)
N2 C3 C2 121.8(9)
N2 C3 H3 119.1
C2 C3 H3 119.1
C10 C11 C6 122.9(4)
C10 C11 H11 118.5
C6 C11 H11 118.5
N1 C4 N2 128.8(5)
N1 C4 S1 111.7(4)
N2 C4 S1 119.5(4)
C11 C10 C9 117.9(5)
C11 C10 C12 122.4(5)
C9 C10 C12 119.6(5)
N3 C13 N4 127.2(6)
N3 C13 S2 120.8(4)
N4 C13 S2 112.0(4)
C8 C7 C6 119.8(6)
C8 C7 H7 120.1
C6 C7 H7 120.1
C11 C6 C7 117.8(5)
C11 C6 C5 122.6(5)
C7 C6 C5 119.5(5)
C8 C9 C10 120.1(5)
C8 C9 H9 119.9
C10 C9 H9 119.9
C15 C14 N3 123.7(8)
C15 C14 H14 118.1
N3 C14 H14 118.1
C4 N1 C1 115.7(6)
C4 N2 C3 114.4(7)
C13 N4 C16 114.6(6)
C13 N3 C14 114.6(6)
C7 C8 C9 121.3(5)
C7 C8 H8 119.4
C9 C8 H8 119.4
N4 C16 C15 123.4(7)
N4 C16 H16 118.3
C15 C16 H16 118.3
C1 C2 C3 118.0(7)
C1 C2 H2 121.0
C3 C2 H2 121.0
N1 C1 C2 121.2(7)
N1 C1 H1 119.4
C2 C1 H1 119.4
C14 C15 C16 116.3(8)
C14 C15 H15 121.8
C16 C15 H15 121.8
C10 C12 S2 115.5(4)
C10 C12 H12A 108.4
S2 C12 H12A 108.4
C10 C12 H12B 108.4
S2 C12 H12B 108.4
H12A C12 H12B 107.5
C6 C5 S1 115.2(4)
C6 C5 H5A 108.5
S1 C5 H5A 108.5
C6 C5 H5B 108.5
S1 C5 H5B 108.5
H5A C5 H5B 107.5

loop_
_geom_bond_atom_site_label_1
_geom_bond_atom_site_label_2
_geom_bond_distance
S2 C13 1.761(6)
S2 C12 1.804(7)
S1 C4 1.775(6)
S1 C5 1.801(7)
C3 N2 1.339(10)
C3 C2 1.375(14)
C3 H3 0.9300
C11 C10 1.372(8)
C11 C6 1.388(8)
C11 H11 0.9300
C4 N1 1.303(7)
C4 N2 1.315(7)
C10 C9 1.389(7)
C10 C12 1.498(8)
C13 N3 1.313(7)
C13 N4 1.328(8)
C7 C8 1.370(9)
C7 C6 1.391(8)
C7 H7 0.9300
C6 C5 1.504(8)
C9 C8 1.375(9)
C9 H9 0.9300
C14 C15 1.341(14)
C14 N3 1.344(10)
C14 H14 0.9300
N1 C1 1.343(9)
N4 C16 1.340(10)
C8 H8 0.9300
C16 C15 1.348(12)
C16 H16 0.9300
C2 C1 1.352(12)
C2 H2 0.9300
C1 H1 0.9300
C15 H15 0.9300
C12 H12A 0.9700
C12 H12B 0.9700
C5 H5A 0.9700
C5 H5B 0.9700

loop_
_geom_torsion_atom_site_label_1
_geom_torsion_atom_site_label_2
_geom_torsion_atom_site_label_3
_geom_torsion_atom_site_label_4
_geom_torsion
C5 S1 C4 N1 178.4(4)
C5 S1 C4 N2 -1.0(5)
C6 C11 C10 C9 -0.7(8)
C6 C11 C10 C12 -178.5(5)
C12 S2 C13 N3 -3.5(5)
C12 S2 C13 N4 175.7(4)
C10 C11 C6 C7 -0.7(8)
C10 C11 C6 C5 -179.0(5)
C8 C7 C6 C11 1.6(8)
C8 C7 C6 C5 179.9(6)
C11 C10 C9 C8 1.3(9)
C12 C10 C9 C8 179.1(6)
N2 C4 N1 C1 1.4(9)
S1 C4 N1 C1 -177.8(5)
N1 C4 N2 C3 -1.4(8)
S1 C4 N2 C3 177.8(5)
C2 C3 N2 C4 -0.5(10)
N3 C13 N4 C16 0.2(10)
S2 C13 N4 C16 -178.9(6)
N4 C13 N3 C14 -0.4(9)
S2 C13 N3 C14 178.6(5)
C15 C14 N3 C13 -0.6(10)
C6 C7 C8 C9 -1.0(10)
C10 C9 C8 C7 -0.4(10)
C13 N4 C16 C15 1.2(12)
N2 C3 C2 C1 2.2(13)
C4 N1 C1 C2 0.5(11)
C3 C2 C1 N1 -2.1(13)
N3 C14 C15 C16 1.9(12)
N4 C16 C15 C14 -2.2(14)
C11 C10 C12 S2 -125.3(5)
C9 C10 C12 S2 57.0(7)
C13 S2 C12 C10 92.5(5)
C11 C6 C5 S1 -119.8(5)
C7 C6 C5 S1 62.0(6)
C4 S1 C5 C6 98.1(5)
